data_1543379
loop_
_publ_author_name
'Spasyuk, Denis M.'
'Carpenter, Stephanie H.'
'Kefalidis, Christos E.'
'Piers, Warren E.'
'Neidig, Michael L.'
'Maron, Laurent'

_publ_section_title
;
 Facile hydrogen atom transfer to iron(III) imido radical complexes
 supported by a dianionic pentadentate ligand
;
_journal_coden_ASTM CSHCCN
_journal_issue 9
_journal_name_full 'Chemical Science'
_journal_page_first 5939
_journal_page_last 5944
_journal_paper_doi 10.1039/c6sc01433j
_journal_volume 7
_journal_year 2016
_chemical_formula_moiety 'C29 H25 B2 Fe N9'
_chemical_formula_sum 'C29 H25 B2 Fe N9'
_chemical_formula_weight 577.05
_space_group_crystal_system monoclinic
_space_group_IT_number 14
_space_group_name_Hall '-P 2ybc'
_space_group_name_H-M_alt 'P 1 21/c 1'
_symmetry_space_group_name_Hall '-P 2ybc'
_symmetry_space_group_name_H-M 'P 1 21/c 1'
_atom_sites_solution_hydrogens geom
_audit_creation_method SHELXL-2013
_audit_update_record
;
2015-11-27 deposited with the CCDC.
2016-05-31 downloaded from the CCDC.
;
_cell_angle_alpha 90
_cell_angle_beta 121.0480(10)
_cell_angle_gamma 90
_cell_formula_units_Z 4
_cell_length_a 14.0554(2)
_cell_length_b 8.42260(10)
_cell_length_c 26.8488(3)
_cell_measurement_reflns_used 9897
_cell_measurement_temperature 173(2)
_cell_measurement_theta_max 71.98
_cell_measurement_theta_min 3.67
_cell_volume 2723.08(7)
_computing_cell_refinement 'Bruker SAINT'
_computing_data_collection 'Bruker APEX2'
_computing_data_reduction 'Bruker SAINT'
_computing_molecular_graphics 'Bruker SHELXTL'
_computing_publication_material 'LinXTL v.  5.3.0'
_computing_structure_refinement 'SHELXL-2013 (Sheldrick 2013)'
_computing_structure_solution 'SHELXS-97 (Sheldrick 2008)'
_diffrn_ambient_temperature 173(2)
_diffrn_measured_fraction_theta_full 0.974
_diffrn_measured_fraction_theta_max 0.974
_diffrn_measurement_device_type 'Bruker APEX-II CCD'
_diffrn_measurement_method '\f and \w scans'
_diffrn_radiation_type CuK\a
_diffrn_radiation_wavelength 1.54178
_diffrn_reflns_av_R_equivalents 0.0373
_diffrn_reflns_av_unetI/netI 0.0284
_diffrn_reflns_Laue_measured_fraction_full 0.974
_diffrn_reflns_Laue_measured_fraction_max 0.974
_diffrn_reflns_limit_h_max 16
_diffrn_reflns_limit_h_min -16
_diffrn_reflns_limit_k_max 10
_diffrn_reflns_limit_k_min -9
_diffrn_reflns_limit_l_max 29
_diffrn_reflns_limit_l_min -32
_diffrn_reflns_number 17556
_diffrn_reflns_point_group_measured_fraction_full 0.974
_diffrn_reflns_point_group_measured_fraction_max 0.974
_diffrn_reflns_theta_full 67.000
_diffrn_reflns_theta_max 66.996
_diffrn_reflns_theta_min 3.670
_exptl_absorpt_coefficient_mu 4.739
_exptl_absorpt_correction_T_max 0.7536
_exptl_absorpt_correction_T_min 0.6712
_exptl_absorpt_correction_type multi-scan
_exptl_absorpt_process_details 'Sadabs (Sheldrick, 1996)'
_exptl_crystal_colour Green
_exptl_crystal_density_diffrn 1.408
_exptl_crystal_density_method 'not measured'
_exptl_crystal_description block
_exptl_crystal_F_000 1192
_exptl_crystal_size_max 0.21
_exptl_crystal_size_mid 0.20
_exptl_crystal_size_min 0.18
_refine_diff_density_max 0.185
_refine_diff_density_min -0.332
_refine_diff_density_rms 0.042
_refine_ls_extinction_method none
_refine_ls_goodness_of_fit_ref 1.041
_refine_ls_hydrogen_treatment constr
_refine_ls_matrix_type full
_refine_ls_number_parameters 370
_refine_ls_number_reflns 4721
_refine_ls_number_restraints 0
_refine_ls_restrained_S_all 1.041
_refine_ls_R_factor_all 0.0355
_refine_ls_R_factor_gt 0.0315
_refine_ls_shift/su_max 0.002
_refine_ls_shift/su_mean 0.000
_refine_ls_structure_factor_coef Fsqd
_refine_ls_weighting_details 'w=1/[\s^2^(Fo^2^)+(0.0487P)^2^+0.3737P] where P=(Fo^2^+2Fc^2^)/3'
_refine_ls_weighting_scheme calc
_refine_ls_wR_factor_gt 0.0802
_refine_ls_wR_factor_ref 0.0831
_reflns_Friedel_coverage 0.000
_reflns_number_gt 4290
_reflns_number_total 4721
_reflns_threshold_expression 'I > 2\s(I)'
_cod_data_source_file c6sc01433j2.cif
_cod_data_source_block 1
_cod_depositor_comments 'Adding full bibliography for 1543379--1543384.cif.'
_cod_original_cell_volume 2723.08(6)
_cod_database_code 1543379
_shelx_space_group_comment
;
The symmetry employed for this shelxl refinement is uniquely defined
by the following loop, which should always be used as a source of
symmetry information in preference to the above space-group names.
They are only intended as comments.
;
_shelxl_version_number 2013-4

loop_
_space_group_symop_operation_xyz
'x, y, z'
'-x, y+1/2, -z+1/2'
'-x, -y, -z'
'x, -y-1/2, z-1/2'

loop_
_atom_site_label
_atom_site_type_symbol
_atom_site_fract_x
_atom_site_fract_y
_atom_site_fract_z
_atom_site_U_iso_or_equiv
_atom_site_adp_type
_atom_site_occupancy
_atom_site_site_symmetry_order
_atom_site_calc_flag
_atom_site_refinement_flags_posn
_atom_site_refinement_flags_adp
B1 B 0.68877(16) 0.5638(2) 0.67862(8) 0.0338(4) Uani 1 1 d . .
B2 B 0.95087(16) 0.5714(2) 0.59894(8) 0.0339(4) Uani 1 1 d . .
C5 C 0.81573(14) 0.5933(2) 0.69286(7) 0.0324(3) Uani 1 1 d . .
C4 C 0.90674(15) 0.6047(2) 0.74929(7) 0.0379(4) Uani 1 1 d . .
H4 H 0.8956 0.6088 0.7813 0.045 Uiso 1 1 calc R U
C3 C 1.01329(15) 0.6100(3) 0.75885(8) 0.0426(4) Uani 1 1 d . .
H3 H 1.0755 0.6159 0.7973 0.051 Uiso 1 1 calc R U
C2 C 1.02847(14) 0.6065(2) 0.71190(8) 0.0386(4) Uani 1 1 d . .
H2 H 1.1013 0.6117 0.7181 0.046 Uiso 1 1 calc R U
C1 C 0.93718(14) 0.5952(2) 0.65546(7) 0.0325(3) Uani 1 1 d . .
C6 C 0.67055(15) 0.2599(2) 0.70022(8) 0.0407(4) Uani 1 1 d . .
H6 H 0.6731 0.2729 0.7361 0.049 Uiso 1 1 calc R U
C7 C 0.66582(17) 0.1172(2) 0.67437(9) 0.0454(4) Uani 1 1 d . .
H7 H 0.6634 0.0139 0.6879 0.054 Uiso 1 1 calc R U
C8 C 0.66540(16) 0.1568(2) 0.62418(8) 0.0415(4) Uani 1 1 d . .
H8 H 0.6624 0.0822 0.5969 0.050 Uiso 1 1 calc R U
C9 C 0.52066(15) 0.7543(2) 0.61293(8) 0.0443(4) Uani 1 1 d . .
H9 H 0.5084 0.7918 0.6425 0.053 Uiso 1 1 calc R U
C10 C 0.46153(16) 0.7995(3) 0.55556(9) 0.0500(5) Uani 1 1 d . .
H10 H 0.4019 0.8731 0.5378 0.060 Uiso 1 1 calc R U
C11 C 0.50832(15) 0.7137(2) 0.52933(8) 0.0416(4) Uani 1 1 d . .
H11 H 0.4850 0.7193 0.4893 0.050 Uiso 1 1 calc R U
C12 C 0.66185(14) 0.6185(2) 0.72776(7) 0.0364(4) Uani 1 1 d . .
C13 C 0.71573(15) 0.7435(2) 0.76606(8) 0.0421(4) Uani 1 1 d . .
H13 H 0.7745 0.7969 0.7653 0.050 Uiso 1 1 calc R U
C14 C 0.68491(17) 0.7922(3) 0.80574(9) 0.0531(5) Uani 1 1 d . .
H14 H 0.7229 0.8777 0.8315 0.064 Uiso 1 1 calc R U
C15 C 0.59949(18) 0.7161(3) 0.80742(9) 0.0560(6) Uani 1 1 d . .
H15 H 0.5810 0.7457 0.8356 0.067 Uiso 1 1 calc R U
C16 C 0.54193(18) 0.5984(3) 0.76859(10) 0.0544(5) Uani 1 1 d . .
H16 H 0.4813 0.5485 0.7686 0.065 Uiso 1 1 calc R U
C17 C 0.57181(17) 0.5514(3) 0.72913(9) 0.0474(5) Uani 1 1 d . .
H17 H 0.5297 0.4706 0.7019 0.057 Uiso 1 1 calc R U
C18 C 0.84476(16) 0.1633(2) 0.56699(8) 0.0436(4) Uani 1 1 d . .
H18 H 0.7876 0.0871 0.5564 0.052 Uiso 1 1 calc R U
C19 C 0.95243(17) 0.1276(2) 0.58137(9) 0.0481(5) Uani 1 1 d . .
H19 H 0.9828 0.0259 0.5826 0.058 Uiso 1 1 calc R U
C20 C 1.00524(16) 0.2715(2) 0.59341(8) 0.0427(4) Uani 1 1 d . .
H20 H 1.0810 0.2871 0.6053 0.051 Uiso 1 1 calc R U
C21 C 0.68883(16) 0.7115(2) 0.47165(8) 0.0442(4) Uani 1 1 d . .
H21 H 0.6103 0.7116 0.4472 0.053 Uiso 1 1 calc R U
C22 C 0.76096(18) 0.8012(2) 0.46201(9) 0.0458(4) Uani 1 1 d . .
H22 H 0.7425 0.8731 0.4310 0.055 Uiso 1 1 calc R U
C23 C 0.86531(17) 0.7624(2) 0.50752(8) 0.0398(4) Uani 1 1 d . .
H23 H 0.9333 0.8033 0.5133 0.048 Uiso 1 1 calc R U
C24 C 1.06573(14) 0.6366(2) 0.60639(7) 0.0348(4) Uani 1 1 d . .
C25 C 1.11623(15) 0.7732(2) 0.63922(8) 0.0378(4) Uani 1 1 d . .
H25 H 1.0881 0.8176 0.6616 0.045 Uiso 1 1 calc R U
C26 C 1.20602(16) 0.8462(2) 0.64033(9) 0.0448(4) Uani 1 1 d . .
H26 H 1.2375 0.9396 0.6628 0.054 Uiso 1 1 calc R U
C27 C 1.24940(16) 0.7831(3) 0.60875(9) 0.0475(5) Uani 1 1 d . .
H27 H 1.3117 0.8314 0.6100 0.057 Uiso 1 1 calc R U
C28 C 1.20146(17) 0.6491(3) 0.57529(9) 0.0472(5) Uani 1 1 d . .
H28 H 1.2306 0.6052 0.5533 0.057 Uiso 1 1 calc R U
C29 C 1.11064(16) 0.5783(2) 0.57378(8) 0.0418(4) Uani 1 1 d . .
H29 H 1.0778 0.4876 0.5499 0.050 Uiso 1 1 calc R U
Fe1 Fe 0.71304(2) 0.47311(3) 0.57107(2) 0.03213(9) Uani 1 1 d . .
N1 N 0.83389(11) 0.58495(17) 0.64773(6) 0.0317(3) Uani 1 1 d . .
N2 N 0.66981(13) 0.31432(18) 0.61945(6) 0.0375(3) Uani 1 1 d . .
N3 N 0.67093(12) 0.37856(18) 0.66677(6) 0.0350(3) Uani 1 1 d . .
N4 N 0.59065(12) 0.62230(18) 0.56839(6) 0.0363(3) Uani 1 1 d . .
N5 N 0.59880(12) 0.64830(18) 0.62050(6) 0.0344(3) Uani 1 1 d . .
N6 N 0.83271(12) 0.32006(18) 0.57009(6) 0.0370(3) Uani 1 1 d . .
N7 N 0.93311(12) 0.38714(18) 0.58579(6) 0.0350(3) Uani 1 1 d . .
N8 N 0.74530(12) 0.62523(19) 0.52004(6) 0.0376(3) Uani 1 1 d . .
N9 N 0.85532(12) 0.65708(17) 0.54246(6) 0.0340(3) Uani 1 1 d . .

loop_
_atom_site_aniso_label
_atom_site_aniso_U_11
_atom_site_aniso_U_22
_atom_site_aniso_U_33
_atom_site_aniso_U_23
_atom_site_aniso_U_13
_atom_site_aniso_U_12
B1 0.0310(9) 0.0393(10) 0.0297(10) -0.0006(7) 0.0147(7) -0.0005(8)
B2 0.0345(9) 0.0342(10) 0.0323(10) -0.0012(7) 0.0167(8) 0.0002(8)
C5 0.0326(8) 0.0341(8) 0.0296(8) -0.0001(6) 0.0153(7) 0.0001(7)
C4 0.0344(8) 0.0493(10) 0.0287(9) 0.0010(7) 0.0153(7) -0.0012(7)
C3 0.0308(9) 0.0609(12) 0.0286(9) 0.0007(8) 0.0100(7) -0.0008(8)
C2 0.0295(8) 0.0489(10) 0.0355(9) 0.0006(7) 0.0154(7) -0.0016(7)
C1 0.0318(8) 0.0325(8) 0.0324(9) 0.0006(6) 0.0161(7) -0.0001(7)
C6 0.0389(9) 0.0460(10) 0.0379(10) 0.0037(7) 0.0203(7) -0.0038(8)
C7 0.0470(10) 0.0422(10) 0.0461(11) 0.0046(8) 0.0234(9) -0.0047(8)
C8 0.0424(10) 0.0378(10) 0.0419(10) -0.0029(7) 0.0201(8) -0.0048(8)
C9 0.0353(9) 0.0528(11) 0.0394(10) -0.0045(8) 0.0154(8) 0.0061(8)
C10 0.0365(9) 0.0607(13) 0.0421(11) 0.0034(9) 0.0126(8) 0.0147(9)
C11 0.0330(9) 0.0488(11) 0.0322(9) 0.0016(7) 0.0091(7) 0.0029(8)
C12 0.0325(8) 0.0429(9) 0.0325(9) 0.0024(7) 0.0159(7) 0.0028(7)
C13 0.0360(9) 0.0476(10) 0.0357(10) -0.0016(7) 0.0137(7) 0.0052(8)
C14 0.0438(11) 0.0632(13) 0.0367(10) -0.0110(9) 0.0097(8) 0.0146(10)
C15 0.0484(11) 0.0800(16) 0.0416(11) 0.0061(10) 0.0246(9) 0.0263(11)
C16 0.0509(12) 0.0662(14) 0.0602(14) 0.0069(11) 0.0389(11) 0.0103(10)
C17 0.0432(10) 0.0545(12) 0.0525(12) -0.0046(9) 0.0304(9) -0.0013(9)
C18 0.0452(10) 0.0349(9) 0.0439(10) -0.0043(7) 0.0181(8) -0.0017(8)
C19 0.0462(11) 0.0384(10) 0.0504(12) -0.0031(8) 0.0182(9) 0.0072(8)
C20 0.0375(9) 0.0420(10) 0.0421(10) -0.0003(7) 0.0159(8) 0.0065(8)
C21 0.0429(10) 0.0532(11) 0.0319(9) 0.0066(8) 0.0161(8) 0.0087(8)
C22 0.0551(11) 0.0448(10) 0.0360(10) 0.0081(8) 0.0226(8) 0.0058(9)
C23 0.0492(10) 0.0377(9) 0.0346(9) -0.0005(7) 0.0231(8) -0.0014(8)
C24 0.0338(8) 0.0395(9) 0.0319(9) 0.0009(6) 0.0175(7) 0.0016(7)
C25 0.0409(9) 0.0415(9) 0.0364(9) -0.0017(7) 0.0237(7) -0.0007(7)
C26 0.0445(10) 0.0468(11) 0.0436(11) -0.0022(8) 0.0231(8) -0.0076(8)
C27 0.0385(10) 0.0580(12) 0.0518(12) 0.0061(9) 0.0276(9) -0.0012(9)
C28 0.0482(11) 0.0572(12) 0.0489(12) 0.0045(9) 0.0341(9) 0.0083(9)
C29 0.0450(10) 0.0451(10) 0.0393(10) -0.0032(7) 0.0246(8) 0.0022(8)
Fe1 0.03030(14) 0.03575(15) 0.02758(15) -0.00073(10) 0.01296(11) 0.00018(10)
N1 0.0310(7) 0.0337(7) 0.0289(7) -0.0009(5) 0.0143(5) -0.0010(6)
N2 0.0396(8) 0.0394(8) 0.0326(8) -0.0025(6) 0.0181(6) -0.0033(6)
N3 0.0328(7) 0.0407(8) 0.0306(7) -0.0008(6) 0.0157(6) -0.0028(6)
N4 0.0331(7) 0.0438(8) 0.0281(7) -0.0004(6) 0.0128(6) 0.0013(6)
N5 0.0302(7) 0.0399(8) 0.0313(7) -0.0021(6) 0.0146(6) -0.0012(6)
N6 0.0355(7) 0.0366(8) 0.0371(8) -0.0037(6) 0.0175(6) -0.0014(6)
N7 0.0336(7) 0.0358(8) 0.0338(8) -0.0019(6) 0.0161(6) 0.0011(6)
N8 0.0330(7) 0.0462(8) 0.0316(8) 0.0033(6) 0.0154(6) 0.0033(6)
N9 0.0360(7) 0.0360(7) 0.0316(7) -0.0008(6) 0.0185(6) 0.0014(6)

loop_
_atom_type_symbol
_atom_type_description
_atom_type_scat_dispersion_real
_atom_type_scat_dispersion_imag
_atom_type_scat_source
C C 0.0181 0.0091 'International Tables Vol C Tables 4.2.6.8 and 6.1.1.4'
H H 0.0000 0.0000 'International Tables Vol C Tables 4.2.6.8 and 6.1.1.4'
B B 0.0090 0.0039 'International Tables Vol C Tables 4.2.6.8 and 6.1.1.4'
Fe Fe -1.1336 3.1974 'International Tables Vol C Tables 4.2.6.8 and 6.1.1.4'
N N 0.0311 0.0180 'International Tables Vol C Tables 4.2.6.8 and 6.1.1.4'

loop_
_geom_angle_atom_site_label_1
_geom_angle_atom_site_label_2
_geom_angle_atom_site_label_3
_geom_angle
N5 B1 N3 106.33(13)
N5 B1 C12 105.80(14)
N3 B1 C12 111.41(15)
N5 B1 C5 112.45(14)
N3 B1 C5 103.66(14)
C12 B1 C5 116.84(14)
N7 B2 N9 105.91(13)
N7 B2 C24 113.16(14)
N9 B2 C24 105.21(14)
N7 B2 C1 104.28(14)
N9 B2 C1 112.55(14)
C24 B2 C1 115.51(14)
N1 C5 C4 118.84(15)
N1 C5 B1 117.73(14)
C4 C5 B1 122.85(15)
C3 C4 C5 120.19(16)
C3 C4 H4 119.9
C5 C4 H4 119.9
C2 C3 C4 119.42(16)
C2 C3 H3 120.3
C4 C3 H3 120.3
C3 C2 C1 120.25(16)
C3 C2 H2 119.9
C1 C2 H2 119.9
N1 C1 C2 118.81(15)
N1 C1 B2 118.52(14)
C2 C1 B2 122.21(15)
N3 C6 C7 109.18(17)
N3 C6 H6 125.4
C7 C6 H6 125.4
C6 C7 C8 104.82(17)
C6 C7 H7 127.6
C8 C7 H7 127.6
N2 C8 C7 110.75(17)
N2 C8 H8 124.6
C7 C8 H8 124.6
N5 C9 C10 109.14(17)
N5 C9 H9 125.4
C10 C9 H9 125.4
C9 C10 C11 104.68(17)
C9 C10 H10 127.7
C11 C10 H10 127.7
N4 C11 C10 110.32(17)
N4 C11 H11 124.8
C10 C11 H11 124.8
C13 C12 C17 116.07(18)
C13 C12 B1 123.49(17)
C17 C12 B1 120.04(17)
C12 C13 C14 121.26(19)
C12 C13 H13 119.4
C14 C13 H13 119.4
C15 C14 C13 120.2(2)
C15 C14 H14 119.9
C13 C14 H14 119.9
C16 C15 C14 119.72(19)
C16 C15 H15 120.1
C14 C15 H15 120.1
C15 C16 C17 120.0(2)
C15 C16 H16 120.0
C17 C16 H16 120.0
C16 C17 C12 122.6(2)
C16 C17 H17 118.7
C12 C17 H17 118.7
N6 C18 C19 110.51(18)
N6 C18 H18 124.7
C19 C18 H18 124.7
C20 C19 C18 104.76(17)
C20 C19 H19 127.6
C18 C19 H19 127.6
N7 C20 C19 109.32(17)
N7 C20 H20 125.3
C19 C20 H20 125.3
N8 C21 C22 110.61(17)
N8 C21 H21 124.7
C22 C21 H21 124.7
C23 C22 C21 104.49(17)
C23 C22 H22 127.8
C21 C22 H22 127.8
N9 C23 C22 109.10(17)
N9 C23 H23 125.4
C22 C23 H23 125.4
C25 C24 C29 115.75(17)
C25 C24 B2 120.46(15)
C29 C24 B2 123.00(16)
C26 C25 C24 122.50(17)
C26 C25 H25 118.8
C24 C25 H25 118.8
C27 C26 C25 119.98(19)
C27 C26 H26 120.0
C25 C26 H26 120.0
C26 C27 C28 119.47(18)
C26 C27 H27 120.3
C28 C27 H27 120.3
C27 C28 C29 120.09(18)
C27 C28 H28 120.0
C29 C28 H28 120.0
C28 C29 C24 122.18(18)
C28 C29 H29 118.9
C24 C29 H29 118.9
N8 Fe1 N1 91.62(6)
N8 Fe1 N4 93.53(6)
N1 Fe1 N4 89.96(6)
N8 Fe1 N6 85.60(6)
N1 Fe1 N6 92.23(6)
N4 Fe1 N6 177.66(6)
N8 Fe1 N2 176.60(6)
N1 Fe1 N2 91.41(6)
N4 Fe1 N2 84.93(6)
N6 Fe1 N2 95.83(6)
C1 N1 C5 122.41(14)
C1 N1 Fe1 116.04(11)
C5 N1 Fe1 117.85(11)
C8 N2 N3 106.38(15)
C8 N2 Fe1 135.49(13)
N3 N2 Fe1 116.11(11)
C6 N3 N2 108.84(15)
C6 N3 B1 130.62(15)
N2 N3 B1 119.89(14)
C11 N4 N5 107.11(15)
C11 N4 Fe1 137.29(13)
N5 N4 Fe1 115.31(11)
C9 N5 N4 108.76(14)
C9 N5 B1 128.43(15)
N4 N5 B1 122.81(14)
C18 N6 N7 106.42(15)
C18 N6 Fe1 136.33(13)
N7 N6 Fe1 116.20(11)
C20 N7 N6 108.95(15)
C20 N7 B2 131.08(15)
N6 N7 B2 119.49(14)
C21 N8 N9 106.96(15)
C21 N8 Fe1 138.65(13)
N9 N8 Fe1 114.25(11)
C23 N9 N8 108.83(15)
C23 N9 B2 128.48(15)
N8 N9 B2 122.62(14)

loop_
_geom_bond_atom_site_label_1
_geom_bond_atom_site_label_2
_geom_bond_distance
B1 N5 1.583(2)
B1 N3 1.586(2)
B1 C12 1.616(2)
B1 C5 1.640(2)
B2 N7 1.583(2)
B2 N9 1.589(2)
B2 C24 1.617(3)
B2 C1 1.637(2)
C5 N1 1.363(2)
C5 C4 1.393(2)
C4 C3 1.383(3)
C4 H4 0.9500
C3 C2 1.383(3)
C3 H3 0.9500
C2 C1 1.395(2)
C2 H2 0.9500
C1 N1 1.359(2)
C6 N3 1.345(2)
C6 C7 1.373(3)
C6 H6 0.9500
C7 C8 1.385(3)
C7 H7 0.9500
C8 N2 1.337(2)
C8 H8 0.9500
C9 N5 1.347(2)
C9 C10 1.374(3)
C9 H9 0.9500
C10 C11 1.389(3)
C10 H10 0.9500
C11 N4 1.334(2)
C11 H11 0.9500
C12 C13 1.392(3)
C12 C17 1.404(3)
C13 C14 1.402(3)
C13 H13 0.9500
C14 C15 1.382(3)
C14 H14 0.9500
C15 C16 1.362(4)
C15 H15 0.9500
C16 C17 1.383(3)
C16 H16 0.9500
C17 H17 0.9500
C18 N6 1.339(2)
C18 C19 1.388(3)
C18 H18 0.9500
C19 C20 1.370(3)
C19 H19 0.9500
C20 N7 1.343(2)
C20 H20 0.9500
C21 N8 1.335(2)
C21 C22 1.392(3)
C21 H21 0.9500
C22 C23 1.379(3)
C22 H22 0.9500
C23 N9 1.350(2)
C23 H23 0.9500
C24 C25 1.399(3)
C24 C29 1.406(3)
C25 C26 1.391(3)
C25 H25 0.9500
C26 C27 1.381(3)
C26 H26 0.9500
C27 C28 1.383(3)
C27 H27 0.9500
C28 C29 1.390(3)
C28 H28 0.9500
C29 H29 0.9500
Fe1 N8 2.0893(15)
Fe1 N1 2.0982(14)
Fe1 N4 2.1014(15)
Fe1 N6 2.1300(15)
Fe1 N2 2.1585(15)
N2 N3 1.373(2)
N4 N5 1.361(2)
N6 N7 1.369(2)
N8 N9 1.366(2)

loop_
_geom_hbond_atom_site_label_D
_geom_hbond_atom_site_label_H
_geom_hbond_atom_site_label_A
_geom_hbond_distance_DH
_geom_hbond_distance_HA
_geom_hbond_distance_DA
_geom_hbond_angle_DHA
_geom_hbond_site_symmetry_A
C11 H11 N2 0.95 2.60 3.459(2) 149.8 3_666
C11 H11 N2 0.95 2.60 3.459(2) 149.8 3_666

loop_
_geom_torsion_atom_site_label_1
_geom_torsion_atom_site_label_2
_geom_torsion_atom_site_label_3
_geom_torsion_atom_site_label_4
_geom_torsion
N5 B1 C5 N1 -41.8(2)
N3 B1 C5 N1 72.67(18)
C12 B1 C5 N1 -164.38(15)
N5 B1 C5 C4 147.17(17)
N3 B1 C5 C4 -98.41(19)
C12 B1 C5 C4 24.5(3)
N1 C5 C4 C3 1.0(3)
B1 C5 C4 C3 172.01(18)
C5 C4 C3 C2 1.1(3)
C4 C3 C2 C1 -1.0(3)
C3 C2 C1 N1 -1.2(3)
C3 C2 C1 B2 -173.26(17)
N7 B2 C1 N1 -73.10(18)
N9 B2 C1 N1 41.2(2)
C24 B2 C1 N1 162.07(15)
N7 B2 C1 C2 98.99(19)
N9 B2 C1 C2 -146.68(17)
C24 B2 C1 C2 -25.8(2)
N3 C6 C7 C8 1.0(2)
C6 C7 C8 N2 0.1(2)
N5 C9 C10 C11 0.4(2)
C9 C10 C11 N4 0.0(2)
N5 B1 C12 C13 -96.56(19)
N3 B1 C12 C13 148.31(17)
C5 B1 C12 C13 29.5(3)
N5 B1 C12 C17 75.9(2)
N3 B1 C12 C17 -39.2(2)
C5 B1 C12 C17 -158.04(17)
C17 C12 C13 C14 3.5(3)
B1 C12 C13 C14 176.30(17)
C12 C13 C14 C15 -0.1(3)
C13 C14 C15 C16 -3.0(3)
C14 C15 C16 C17 2.4(3)
C15 C16 C17 C12 1.2(3)
C13 C12 C17 C16 -4.2(3)
B1 C12 C17 C16 -177.20(19)
N6 C18 C19 C20 0.0(2)
C18 C19 C20 N7 -1.0(2)
N8 C21 C22 C23 0.6(2)
C21 C22 C23 N9 -0.7(2)
N7 B2 C24 C25 -154.88(16)
N9 B2 C24 C25 89.96(19)
C1 B2 C24 C25 -34.8(2)
N7 B2 C24 C29 35.7(2)
N9 B2 C24 C29 -79.4(2)
C1 B2 C24 C29 155.84(17)
C29 C24 C25 C26 -0.8(3)
B2 C24 C25 C26 -170.87(17)
C24 C25 C26 C27 -0.7(3)
C25 C26 C27 C28 1.3(3)
C26 C27 C28 C29 -0.3(3)
C27 C28 C29 C24 -1.3(3)
C25 C24 C29 C28 1.8(3)
B2 C24 C29 C28 171.59(18)
C2 C1 N1 C5 3.4(3)
B2 C1 N1 C5 175.78(15)
C2 C1 N1 Fe1 -154.42(14)
B2 C1 N1 Fe1 17.95(19)
C4 C5 N1 C1 -3.3(3)
B1 C5 N1 C1 -174.78(15)
C4 C5 N1 Fe1 154.12(14)
B1 C5 N1 Fe1 -17.33(19)
C7 C8 N2 N3 -1.2(2)
C7 C8 N2 Fe1 161.22(14)
C7 C6 N3 N2 -1.8(2)
C7 C6 N3 B1 -172.34(17)
C8 N2 N3 C6 1.81(19)
Fe1 N2 N3 C6 -164.53(12)
C8 N2 N3 B1 173.54(15)
Fe1 N2 N3 B1 7.20(18)
N5 B1 N3 C6 -137.02(18)
C12 B1 N3 C6 -22.2(2)
C5 B1 N3 C6 104.25(19)
N5 B1 N3 N2 53.31(19)
C12 B1 N3 N2 168.12(14)
C5 B1 N3 N2 -65.42(18)
C10 C11 N4 N5 -0.4(2)
C10 C11 N4 Fe1 -173.60(15)
C10 C9 N5 N4 -0.6(2)
C10 C9 N5 B1 178.82(18)
C11 N4 N5 C9 0.6(2)
Fe1 N4 N5 C9 175.55(12)
C11 N4 N5 B1 -178.88(16)
Fe1 N4 N5 B1 -3.9(2)
N3 B1 N5 C9 123.47(19)
C12 B1 N5 C9 4.9(2)
C5 B1 N5 C9 -123.74(19)
N3 B1 N5 N4 -57.1(2)
C12 B1 N5 N4 -175.71(15)
C5 B1 N5 N4 55.6(2)
C19 C18 N6 N7 0.9(2)
C19 C18 N6 Fe1 -166.38(15)
C19 C20 N7 N6 1.5(2)
C19 C20 N7 B2 173.45(18)
C18 N6 N7 C20 -1.50(19)
Fe1 N6 N7 C20 168.75(12)
C18 N6 N7 B2 -174.49(16)
Fe1 N6 N7 B2 -4.25(18)
N9 B2 N7 C20 133.04(18)
C24 B2 N7 C20 18.3(3)
C1 B2 N7 C20 -108.0(2)
N9 B2 N7 N6 -55.76(19)
C24 B2 N7 N6 -170.50(14)
C1 B2 N7 N6 63.18(18)
C22 C21 N8 N9 -0.3(2)
C22 C21 N8 Fe1 175.09(15)
C22 C23 N9 N8 0.5(2)
C22 C23 N9 B2 177.35(16)
C21 N8 N9 C23 -0.1(2)
Fe1 N8 N9 C23 -176.79(11)
C21 N8 N9 B2 -177.19(15)
Fe1 N8 N9 B2 6.14(19)
N7 B2 N9 C23 -120.30(18)
C24 B2 N9 C23 -0.2(2)
C1 B2 N9 C23 126.37(18)
N7 B2 N9 N8 56.16(19)
C24 B2 N9 N8 176.24(14)
C1 B2 N9 N8 -57.2(2)
